data_4000171
loop_
_publ_author_name
'Sykora, Richard E.'
'Ok, Kang Min'
'Halasyamani, P. Shiv'
'Wells, Daniel M.'
'Albrecht-Schmitt, T. E.'

_journal_name_full 'Chemistry of Materials'
_journal_year 2002
_chemical_formula_structural NH4[(VO)2(IO3)3O2]
_chemical_formula_sum 'H0 I3 N O13 V2'
_chemical_formula_weight 704.59
_space_group_IT_number 46
_symmetry_cell_setting orthorhombic
_symmetry_space_group_name_Hall 'I 2 -2a'
_symmetry_space_group_name_H-M 'I m a 2'
_atom_sites_solution_hydrogens geom
_atom_sites_solution_primary direct
_atom_sites_solution_secondary difmap
_cell_angle_alpha 90.00
_cell_angle_beta 90.00
_cell_angle_gamma 90.00
_cell_formula_units_Z 4
_cell_length_a 14.099(2)
_cell_length_b 10.2138(13)
_cell_length_c 8.0510(10)
_cell_measurement_reflns_used all
_cell_measurement_temperature 193(2)
_cell_measurement_theta_max 28.33
_cell_measurement_theta_min 2.46
_cell_volume 1159.4(3)
_diffrn_ambient_temperature 193(2)
_diffrn_measurement_device 'Bruker APEX'
_diffrn_measurement_method '0.3 wide w/ exposures'
_diffrn_radiation_monochromator graphite
_diffrn_radiation_source 'fine-focus sealed tube'
_diffrn_radiation_type MoK\a
_diffrn_radiation_wavelength 0.71073
_diffrn_reflns_av_R_equivalents 0.0404
_diffrn_reflns_av_sigmaI/netI 0.0446
_diffrn_reflns_limit_h_max 18
_diffrn_reflns_limit_h_min -18
_diffrn_reflns_limit_k_max 13
_diffrn_reflns_limit_k_min -13
_diffrn_reflns_limit_l_max 10
_diffrn_reflns_limit_l_min -10
_diffrn_reflns_number 3328
_diffrn_reflns_theta_max 28.33
_diffrn_reflns_theta_min 2.46
_diffrn_standards_decay_% 0
_diffrn_standards_interval_count na
_diffrn_standards_interval_time na
_diffrn_standards_number na
_exptl_absorpt_coefficient_mu 9.672
_exptl_absorpt_correction_T_max '0.663349 ratio of min/max'
_exptl_absorpt_correction_T_min '0.663349 ratio of min/max'
_exptl_absorpt_correction_type 'multiscan (SADABS)'
_exptl_crystal_colour brown
_exptl_crystal_density_diffrn 4.037
_exptl_crystal_density_meas ?
_exptl_crystal_density_method ?
_exptl_crystal_description prism
_exptl_crystal_F_000 1264
_exptl_crystal_size_max 0.150
_exptl_crystal_size_mid 0.072
_exptl_crystal_size_min 0.034
_refine_ls_abs_structure_details 'Flack H D (1983), Acta Cryst. A39, 876-881'
_refine_ls_abs_structure_Flack 0.46(9)
_refine_ls_extinction_coef 0.00252(13)
_refine_ls_extinction_expression Fc^*^=kFc[1+0.001xFc^2^\l^3^/sin(2\q)]^-1/4^
_refine_ls_extinction_method SHELXL
_refine_ls_goodness_of_fit_all 1.167
_refine_ls_goodness_of_fit_obs 1.170
_refine_ls_hydrogen_treatment 'not located'
_refine_ls_matrix_type full
_refine_ls_number_parameters 95
_refine_ls_number_reflns 1152
_refine_ls_number_restraints 1
_refine_ls_restrained_S_all 1.167
_refine_ls_restrained_S_obs 1.169
_refine_ls_R_factor_all 0.0355
_refine_ls_R_factor_obs 0.0353
_refine_ls_shift/esd_max -0.904
_refine_ls_shift/esd_mean 0.018
_refine_ls_structure_factor_coef Fsqd
_refine_ls_weighting_details 'w=1/[\s^2^(Fo^2^)+(0.0000P)^2^+45.4962P] where P=(Fo^2^+2Fc^2^)/3'
_refine_ls_weighting_scheme calc
_refine_ls_wR_factor_all 0.0823
_refine_ls_wR_factor_obs 0.0822
_reflns_number_observed 1143
_reflns_number_total 1152
_reflns_observed_criterion >2sigma(I)
_cod_depositor_comments
;
The following automatic conversions were performed:

'_refine_ls_weighting_scheme' value 'calc
w=1/[\s^2^(Fo^2^)+(0.0000P)^2^+45.4962P] where P=(Fo^2^+2Fc^2^)/3'
was changed to 'calc'. New tag '_refine_ls_weighting_details' was
created. The value of the new tag was set to
'w=1/[\s^2^(Fo^2^)+(0.0000P)^2^+45.4962P] where P=(Fo^2^+2Fc^2^)/3'.

Automatic conversion script
Id: cif_fix_values 3143 2015-03-26 13:38:13Z robertas 
;
_cod_original_sg_symbol_H-M Ima2
_cod_database_code 4000171

loop_
_symmetry_equiv_pos_as_xyz
'x, y, z'
'-x, -y, z'
'x+1/2, -y, z'
'-x+1/2, y, z'
'x+1/2, y+1/2, z+1/2'
'-x+1/2, -y+1/2, z+1/2'
'x+1, -y+1/2, z+1/2'
'-x+1, y+1/2, z+1/2'

loop_
_atom_site_aniso_label
_atom_site_aniso_U_11
_atom_site_aniso_U_22
_atom_site_aniso_U_33
_atom_site_aniso_U_23
_atom_site_aniso_U_13
_atom_site_aniso_U_12
V1 0.0333(13) 0.0077(9) 0.0188(11) 0.0013(8) 0.0180(8) -0.0002(9)
I1 0.0097(3) 0.0114(3) 0.0116(3) -0.0035(3) 0.0006(3) 0.0001(3)
I2 0.0095(4) 0.0081(4) 0.0087(4) 0.0016(4) 0.000 0.000
N1 0.027(8) 0.014(7) 0.055(12) 0.007(10) 0.000 0.000
O1 0.030(5) 0.014(4) 0.014(4) 0.006(4) 0.004(4) 0.000(4)
O7 0.019(6) 0.025(6) 0.000(6) 0.000 0.000 -0.008(5)
O4 0.016(6) 0.013(5) 0.005(5) -0.004(5) 0.000 0.000
O5 0.014(4) 0.013(4) 0.015(4) 0.004(3) 0.000(4) -0.010(4)
O6 0.015(4) 0.017(4) 0.020(4) -0.003(3) 0.002(4) 0.004(4)
O8 0.014(6) 0.012(5) 0.011(5) 0.005(5) 0.000 0.000
O3 0.016(4) 0.009(3) 0.019(4) -0.005(3) -0.002(4) -0.004(3)
O2 0.013(4) 0.012(4) 0.023(5) -0.003(3) 0.010(4) 0.003(3)

loop_
_atom_site_label
_atom_site_type_symbol
_atom_site_fract_x
_atom_site_fract_y
_atom_site_fract_z
_atom_site_U_iso_or_equiv
_atom_site_thermal_displace_type
_atom_site_occupancy
_atom_site_calc_flag
_atom_site_refinement_flags
_atom_site_disorder_group
V1 V 0.3714(2) 0.0157(2) -0.2215(4) 0.0199(6) Uani 1 d . .
I1 I 0.50771(4) -0.24561(7) -0.4466(2) 0.0109(2) Uani 1 d . .
I2 I 0.2500 -0.22452(8) 0.02342(8) 0.0088(2) Uani 1 d S .
N1 N 0.2500 0.3934(15) -0.1886(32) 0.032(4) Uani 1 d S .
O1 O 0.5304(8) -0.3389(8) -0.2621(12) 0.019(2) Uani 1 d . .
O7 O 0.5000 0.0000 -0.1643(14) 0.015(3) Uani 1 d S .
O4 O 0.2500 -0.1592(11) 0.2305(15) 0.011(2) Uani 1 d S .
O5 O 0.3485(7) -0.1256(8) -0.0563(11) 0.014(2) Uani 1 d . .
O6 O 0.3466(7) 0.1365(8) -0.0986(11) 0.017(2) Uani 1 d . .
O8 O 0.2500 -0.0128(11) -0.3088(17) 0.013(2) Uani 1 d S .
O3 O 0.5976(6) -0.1156(7) -0.4207(11) 0.015(2) Uani 1 d . .
O2 O 0.4029(7) -0.1527(8) -0.3884(11) 0.016(2) Uani 1 d . .
